data_7021983
loop_
_publ_author_name
'Timokhin, Ivan'
'Bagu\~na Torres, J\'ulia'
'White, Andrew J. P.'
'Lickiss, Paul D.'
'Pettinari, Claudio'
'Davies, Robert P.'

_publ_section_title
;
 Organosilicon linkers in metal organic frameworks: the tetrahedral
 tetrakis(4-tetrazolylphenyl)silane ligand.
;
_journal_issue 38
_journal_name_full 'Dalton transactions (Cambridge, England : 2003)'
_journal_page_first 13806
_journal_page_last 13808
_journal_paper_doi 10.1039/c3dt51863a
_journal_volume 42
_journal_year 2013
_chemical_formula_moiety 'C68 H61 Cl Cu4 N36 O4 Si2, 18(C3 H7 N O)'
_chemical_formula_sum 'C122 H187 Cl Cu4 N54 O22 Si2'
_chemical_formula_weight 3108.05
_chemical_name_systematic
; 
 ? 
;
_space_group_IT_number 136
_symmetry_cell_setting tetragonal
_symmetry_space_group_name_Hall '-P 4n 2n'
_symmetry_space_group_name_H-M 'P 42/m n m'
_atom_sites_solution_hydrogens geom
_atom_sites_solution_primary direct
_atom_sites_solution_secondary difmap
_audit_creation_method SHELXL-97
_cell_angle_alpha 90.00
_cell_angle_beta 90.00
_cell_angle_gamma 90.00
_cell_formula_units_Z 2
_cell_length_a 18.5153(3)
_cell_length_b 18.5153(3)
_cell_length_c 25.0576(7)
_cell_measurement_reflns_used 7446
_cell_measurement_temperature 173
_cell_measurement_theta_max 72.3974
_cell_measurement_theta_min 2.3843
_cell_volume 8590.2(3)
_computing_cell_refinement 'CrysAlis RED, Oxford Diffraction Ltd'
_computing_data_collection 'CrysAlis CCD, Oxford Diffraction Ltd'
_computing_data_reduction 'CrysAlis RED, Oxford Diffraction Ltd'
_computing_molecular_graphics 'Bruker SHELXTL'
_computing_publication_material 'Bruker SHELXTL'
_computing_structure_refinement 'SHELXL-97 (Sheldrick, 1997)'
_computing_structure_solution 'SHELXS-97 (Sheldrick, 1990)'
_diffrn_ambient_temperature 173
_diffrn_detector_area_resol_mean 8.2556
_diffrn_measured_fraction_theta_full 0.983
_diffrn_measured_fraction_theta_max 0.977
_diffrn_measurement_device_type 'OD Xcalibur PX Ultra'
_diffrn_measurement_method 'omega scans'
_diffrn_radiation_monochromator graphite
_diffrn_radiation_source 'Enhance Ultra (Cu) X-ray Source'
_diffrn_radiation_type CuK\a
_diffrn_radiation_wavelength 1.54184
_diffrn_reflns_av_R_equivalents 0.0621
_diffrn_reflns_av_sigmaI/netI 0.0425
_diffrn_reflns_limit_h_max 22
_diffrn_reflns_limit_h_min -12
_diffrn_reflns_limit_k_max 17
_diffrn_reflns_limit_k_min -22
_diffrn_reflns_limit_l_max 30
_diffrn_reflns_limit_l_min -22
_diffrn_reflns_number 21464
_diffrn_reflns_theta_full 72.00
_diffrn_reflns_theta_max 72.55
_diffrn_reflns_theta_min 2.97
_diffrn_standards_number 0
_exptl_absorpt_coefficient_mu 1.424
_exptl_absorpt_correction_T_max 1.00000
_exptl_absorpt_correction_T_min 0.43165
_exptl_absorpt_correction_type multi-scan
_exptl_absorpt_process_details
; 
CrysAlisPro, Agilent Technologies, 
Version 1.171.35.11 (release 16-05-2011 CrysAlis171 .NET) 
(compiled May 16 2011,17:55:39) 
Empirical absorption correction using spherical harmonics, 
implemented in SCALE3 ABSPACK scaling algorithm. 
;
_exptl_crystal_colour 'Pale purple'
_exptl_crystal_density_diffrn 1.202
_exptl_crystal_density_method 'not measured'
_exptl_crystal_description prisms
_exptl_crystal_F_000 3268
_exptl_crystal_size_max 0.13
_exptl_crystal_size_mid 0.11
_exptl_crystal_size_min 0.08
_platon_squeeze_details
;
 Due to the severe disorder across symmetry, only the oxygen atoms of the
 coordinated solvent molecules could be reliably located. From the looks
 of the electron density maps, combined with the solvent list given by the
 chemist, the most likely solvent is dmf (C3H7NO).
 So, at the time of running SQUEEZE, the asu contents were low by
 0.5(C3H7N). However, SQUEEZE does not remove electron denisty that is
 within bonding distance of defined atoms, so the contribution of the
 carbonyl carbon would not be removed, meaning that 0.5(C2H7N) = 13 e/asu
 of that removed by SQUEEZE would be due to the coordinated solvent.
 
 SQUEEZE suggested 1679 e/cell = 104.9 e/asu.
 As detailed above, the disorder of the coordinated solvent accounts for
 13 e/asu of this, leaving 91.9 e/asu for the included solvent.
 The included solvent is presumed to be dmf (C3H7NO) = 40e.
 2.25dmf = 90e so this was used as the solvent present.
 2.25dmf per asu = 18dmf per Cu4 unit.
 
 Subsequent to SQUEEZE, the carbonyl carbon of only one of the
 coordinated solvent molecules was located.

 So, atom list low by 0.25(C3H7N) + 0.25(C2H7N) + 2.25(C3H7NO)
 = (C0.75 H1.75 N0.25) + (C0.5 H1.75 N0.25) + (C6.75 H15.75 N2.25 O2.25)
 = C8 H19.25 N2.75 O2.25, and UNIT low by C128 H308 N44 O36,
 i.e. C116 H64 N64 O8 Cl2 Cu8 Si4
;
_refine_diff_density_max 0.783
_refine_diff_density_min -0.443
_refine_diff_density_rms 0.053
_refine_ls_extinction_method none
_refine_ls_goodness_of_fit_ref 0.947
_refine_ls_hydrogen_treatment constr
_refine_ls_matrix_type full
_refine_ls_number_parameters 127
_refine_ls_number_reflns 4463
_refine_ls_number_restraints 0
_refine_ls_restrained_S_all 0.947
_refine_ls_R_factor_all 0.0579
_refine_ls_R_factor_gt 0.0482
_refine_ls_shift/su_max 0.001
_refine_ls_shift/su_mean 0.000
_refine_ls_structure_factor_coef Fsqd
_refine_ls_weighting_details 'calc w=1/[\s^2^(Fo^2^)+(0.0978P)^2^+0.0000P] where P=(Fo^2^+2Fc^2^)/3'
_refine_ls_weighting_scheme calc
_refine_ls_wR_factor_gt 0.1331
_refine_ls_wR_factor_ref 0.1396
_reflns_number_gt 3351
_reflns_number_total 4463
_reflns_threshold_expression >2sigma(I)
_cod_data_source_file c3dt51863a.txt
_cod_data_source_block IMP16-Cu
_cod_depositor_comments
;
The following automatic conversions were performed:

'_symmetry_cell_setting' value 'Tetragonal' changed to 'tetragonal'
according to /home/saulius/struct/CIF-dictionaries/cif_core.dic
dictionary named 'cif_core.dic' version 2.4.2 from 2011-04-26.

Automatic conversion script
Id: cif_fix_values 1891 2012-01-12 08:04:46Z andrius 
;
_cod_original_cell_volume 8590.2(4)
_cod_original_sg_symbol_H-M P4(2)/mnm
_cod_database_code 7021983

loop_
_symmetry_equiv_pos_as_xyz
'x, y, z'
'-x, -y, z'
'-y+1/2, x+1/2, z+1/2'
'y+1/2, -x+1/2, z+1/2'
'-x+1/2, y+1/2, -z+1/2'
'x+1/2, -y+1/2, -z+1/2'
'y, x, -z'
'-y, -x, -z'
'-x, -y, -z'
'x, y, -z'
'y-1/2, -x-1/2, -z-1/2'
'-y-1/2, x-1/2, -z-1/2'
'x-1/2, -y-1/2, z-1/2'
'-x-1/2, y-1/2, z-1/2'
'-y, -x, z'
'y, x, z'

loop_
_atom_site_label
_atom_site_type_symbol
_atom_site_fract_x
_atom_site_fract_y
_atom_site_fract_z
_atom_site_U_iso_or_equiv
_atom_site_adp_type
_atom_site_occupancy
_atom_site_symmetry_multiplicity
_atom_site_calc_flag
_atom_site_refinement_flags
Cu1 Cu 0.596657(19) 0.403343(19) 0.5000 0.04279(16) Uani 1 4 d S
Cu2 Cu 0.5000 0.5000 0.60161(2) 0.04399(17) Uani 1 4 d S
Cl1 Cl 0.5000 0.5000 0.5000 0.0503(3) Uani 1 8 d S
Si1 Si 0.5000 0.0000 0.7500 0.0416(2) Uani 1 4 d S
N1 N 0.54008(9) 0.35418(9) 0.55896(6) 0.0475(4) Uani 1 1 d .
N2 N 0.50400(8) 0.38932(9) 0.59720(6) 0.0483(4) Uani 1 1 d .
N3 N 0.48204(9) 0.34305(10) 0.63408(7) 0.0529(4) Uani 1 1 d .
C4 C 0.50646(11) 0.27883(11) 0.61688(8) 0.0509(4) Uani 1 1 d .
N5 N 0.54226(9) 0.28425(9) 0.57060(6) 0.0513(4) Uani 1 1 d .
C6 C 0.50005(11) 0.21064(11) 0.64668(8) 0.0516(4) Uani 1 1 d .
C7 C 0.46093(16) 0.20716(13) 0.69337(10) 0.0748(7) Uani 1 1 d .
H7A H 0.4348 0.2482 0.7054 0.090 Uiso 1 1 calc R
C8 C 0.45961(15) 0.14374(14) 0.72290(10) 0.0735(7) Uani 1 1 d .
H8A H 0.4324 0.1423 0.7550 0.088 Uiso 1 1 calc R
C9 C 0.49678(10) 0.08257(10) 0.70696(7) 0.0455(4) Uani 1 1 d .
C10 C 0.53441(16) 0.08696(12) 0.65940(9) 0.0694(6) Uani 1 1 d .
H10A H 0.5597 0.0457 0.6467 0.083 Uiso 1 1 calc R
C11 C 0.53606(16) 0.15046(13) 0.62962(9) 0.0718(7) Uani 1 1 d .
H11A H 0.5625 0.1520 0.5971 0.086 Uiso 1 1 calc R
O20 O 0.68297(12) 0.31703(12) 0.5000 0.0740(9) Uani 1 4 d S
O30 O 0.5000 0.5000 0.69037(14) 0.0776(10) Uani 1 4 d S
C30 C 0.4661(7) 0.4661(7) 0.7162(6) 0.199(9) Uani 0.50 2 d SP

loop_
_atom_site_aniso_label
_atom_site_aniso_U_11
_atom_site_aniso_U_22
_atom_site_aniso_U_33
_atom_site_aniso_U_23
_atom_site_aniso_U_13
_atom_site_aniso_U_12
Cu1 0.0429(2) 0.0429(2) 0.0426(3) 0.000 0.000 0.0029(2)
Cu2 0.0420(2) 0.0420(2) 0.0479(3) 0.000 0.000 0.0051(2)
Cl1 0.0506(4) 0.0506(4) 0.0497(6) 0.000 0.000 0.0139(5)
Si1 0.0412(3) 0.0412(3) 0.0425(4) 0.000 0.000 0.000
N1 0.0505(9) 0.0451(8) 0.0468(7) 0.0023(6) 0.0009(6) 0.0017(7)
N2 0.0495(9) 0.0456(9) 0.0497(8) 0.0038(6) 0.0014(6) 0.0071(6)
N3 0.0536(9) 0.0523(9) 0.0529(8) 0.0083(7) 0.0069(7) 0.0065(7)
C4 0.0525(11) 0.0476(10) 0.0524(9) 0.0056(8) 0.0021(8) 0.0024(8)
N5 0.0575(10) 0.0464(9) 0.0500(8) 0.0049(6) 0.0031(7) 0.0024(7)
C6 0.0530(11) 0.0486(11) 0.0532(10) 0.0083(8) 0.0011(8) 0.0029(8)
C7 0.0908(18) 0.0541(12) 0.0794(14) 0.0147(11) 0.0300(13) 0.0227(12)
C8 0.0885(17) 0.0662(14) 0.0660(13) 0.0127(11) 0.0300(12) 0.0162(13)
C9 0.0456(10) 0.0435(9) 0.0473(8) 0.0014(7) 0.0002(7) 0.0008(7)
C10 0.0954(18) 0.0537(12) 0.0591(11) 0.0052(9) 0.0204(12) 0.0164(12)
C11 0.1004(18) 0.0593(13) 0.0557(11) 0.0073(10) 0.0283(12) 0.0093(13)
O20 0.0659(12) 0.0659(12) 0.090(2) 0.000 0.000 0.0143(16)
O30 0.0884(16) 0.0884(16) 0.0561(18) 0.000 0.000 -0.001(2)
C30 0.251(15) 0.251(15) 0.096(9) 0.005(6) 0.005(6) -0.10(2)

loop_
_atom_type_symbol
_atom_type_description
_atom_type_scat_dispersion_real
_atom_type_scat_dispersion_imag
_atom_type_scat_source
C C 0.0181 0.0091 'International Tables Vol C Tables 4.2.6.8 and 6.1.1.4'
H H 0.0000 0.0000 'International Tables Vol C Tables 4.2.6.8 and 6.1.1.4'
N N 0.0311 0.0180 'International Tables Vol C Tables 4.2.6.8 and 6.1.1.4'
O O 0.0492 0.0322 'International Tables Vol C Tables 4.2.6.8 and 6.1.1.4'
Cl Cl 0.3639 0.7018 'International Tables Vol C Tables 4.2.6.8 and 6.1.1.4'
Cu Cu -1.9646 0.5888 'International Tables Vol C Tables 4.2.6.8 and 6.1.1.4'
Si Si 0.2541 0.3302 'International Tables Vol C Tables 4.2.6.8 and 6.1.1.4'

loop_
_geom_angle_atom_site_label_1
_geom_angle_atom_site_label_2
_geom_angle_atom_site_label_3
_geom_angle
_geom_angle_site_symmetry_1
_geom_angle_site_symmetry_3
N1 Cu1 N1 174.51(10) 10_556 15_665
N1 Cu1 N1 93.58(9) 10_556 .
N1 Cu1 N1 86.16(9) 15_665 .
N1 Cu1 N1 86.16(9) 10_556 8_666
N1 Cu1 N1 93.58(9) 15_665 8_666
N1 Cu1 N1 174.51(10) . 8_666
N1 Cu1 O20 92.75(5) 10_556 .
N1 Cu1 O20 92.75(5) 15_665 .
N1 Cu1 O20 92.75(5) . .
N1 Cu1 O20 92.75(5) 8_666 .
N1 Cu1 Cl1 87.25(5) 10_556 .
N1 Cu1 Cl1 87.25(5) 15_665 .
N1 Cu1 Cl1 87.25(5) . .
N1 Cu1 Cl1 87.25(5) 8_666 .
O20 Cu1 Cl1 180.00(2) . .
N2 Cu2 N2 85.70(9) 15_665 .
N2 Cu2 N2 173.83(9) 15_665 16
N2 Cu2 N2 93.97(9) . 16
N2 Cu2 N2 93.97(9) 15_665 2_665
N2 Cu2 N2 173.83(9) . 2_665
N2 Cu2 N2 85.70(9) 16 2_665
N2 Cu2 O30 93.08(4) 15_665 .
N2 Cu2 O30 93.08(4) . .
N2 Cu2 O30 93.08(4) 16 .
N2 Cu2 O30 93.08(4) 2_665 .
N2 Cu2 Cl1 86.92(4) 15_665 .
N2 Cu2 Cl1 86.92(4) . .
N2 Cu2 Cl1 86.92(4) 16 .
N2 Cu2 Cl1 86.92(4) 2_665 .
O30 Cu2 Cl1 180.0 . .
Cu1 Cl1 Cu1 180.0 . 9_666
Cu1 Cl1 Cu2 90.0 . 9_666
Cu1 Cl1 Cu2 90.0 9_666 9_666
Cu1 Cl1 Cu2 90.0 . .
Cu1 Cl1 Cu2 90.0 9_666 .
Cu2 Cl1 Cu2 180.0 9_666 .
C9 Si1 C9 109.38(6) 11_667 2_655
C9 Si1 C9 109.65(11) 11_667 12_657
C9 Si1 C9 109.38(6) 2_655 12_657
C9 Si1 C9 109.38(6) 11_667 .
C9 Si1 C9 109.65(11) 2_655 .
C9 Si1 C9 109.38(6) 12_657 .
N5 N1 N2 109.40(14) . .
N5 N1 Cu1 125.61(13) . .
N2 N1 Cu1 124.20(12) . .
N3 N2 N1 109.80(15) . .
N3 N2 Cu2 126.66(13) . .
N1 N2 Cu2 122.83(12) . .
N2 N3 C4 104.21(15) . .
N5 C4 N3 112.21(17) . .
N5 C4 C6 122.93(18) . .
N3 C4 C6 124.71(17) . .
N1 N5 C4 104.37(16) . .
C11 C6 C7 118.94(19) . .
C11 C6 C4 120.07(18) . .
C7 C6 C4 120.90(19) . .
C6 C7 C8 120.1(2) . .
C9 C8 C7 122.0(2) . .
C10 C9 C8 116.81(19) . .
C10 C9 Si1 121.90(15) . .
C8 C9 Si1 121.19(15) . .
C9 C10 C11 121.5(2) . .
C6 C11 C10 120.7(2) . .
C30 O30 C30 107.8(18) 2_665 .
C30 O30 Cu2 126.1(9) 2_665 .
C30 O30 Cu2 126.1(9) . .

loop_
_geom_bond_atom_site_label_1
_geom_bond_atom_site_label_2
_geom_bond_distance
_geom_bond_site_symmetry_2
Cu1 N1 2.0269(16) 10_556
Cu1 N1 2.0269(16) 15_665
Cu1 N1 2.0269(16) .
Cu1 N1 2.0269(16) 8_666
Cu1 O20 2.260(3) .
Cu1 Cl1 2.5309(5) .
Cu2 N2 2.0536(17) 15_665
Cu2 N2 2.0536(17) .
Cu2 N2 2.0536(17) 16
Cu2 N2 2.0536(17) 2_665
Cu2 O30 2.224(4) .
Cu2 Cl1 2.5462(5) .
Cl1 Cu1 2.5309(5) 9_666
Cl1 Cu2 2.5462(5) 9_666
Si1 C9 1.8719(19) 11_667
Si1 C9 1.8719(19) 2_655
Si1 C9 1.8719(19) 12_657
Si1 C9 1.8719(19) .
N1 N5 1.328(2) .
N1 N2 1.337(2) .
N2 N3 1.324(2) .
N3 C4 1.343(3) .
C4 N5 1.339(3) .
C4 C6 1.472(3) .
C6 C11 1.367(3) .
C6 C7 1.377(3) .
C7 C8 1.388(3) .
C8 C9 1.384(3) .
C9 C10 1.383(3) .
C10 C11 1.393(3) .
O30 C30 1.099(17) 2_665
O30 C30 1.099(17) .

loop_
_platon_squeeze_void_nr
_platon_squeeze_void_average_x
_platon_squeeze_void_average_y
_platon_squeeze_void_average_z
_platon_squeeze_void_volume
_platon_squeeze_void_count_electrons
_platon_squeeze_void_content
1 -0.010 -0.002 0.322 6294 1679 ' '
